data_4335368
loop_
_publ_author_name
'Elzbieta Gumienna-Kontecka'
'Irina A. Golenya'
'Agnieszka Szebesczyk'
'Matti Haukka'
'Roland Kr\"amer'
'Igor O. Fritsky'

_publ_contact_author 'Igor O.Fritsky'
_publ_contact_author_email ifritsky@univ.kiev.ua
_publ_section_title
;
 Coordination Diversity in Mono- and Oligonuclear Copper(II) Complexes of
 Pyridine-2-Hydroxamic and Pyridine-2,6-Dihydroxamic Acids
;
_journal_name_full 'Inorganic Chemistry'
_journal_page_first 7633
_journal_page_last 7644
_journal_paper_doi 10.1021/ic4007229
_journal_volume 52
_journal_year 2013
_chemical_formula_moiety 'C25 H51 Cu3 N9 O4, 2(Cl O4)'
_chemical_formula_sum 'C25 H51 Cl2 Cu3 N9 O12'
_chemical_formula_weight 931.27
_chemical_name_systematic
; 
 ? 
;
_space_group_IT_number 14
_symmetry_cell_setting monoclinic
_symmetry_space_group_name_Hall '-P 2yn'
_symmetry_space_group_name_H-M 'P 1 21/n 1'
_atom_sites_solution_hydrogens geom
_atom_sites_solution_primary direct
_atom_sites_solution_secondary difmap
_audit_creation_method SHELXL-97
_cell_angle_alpha 90.00
_cell_angle_beta 94.739(2)
_cell_angle_gamma 90.00
_cell_formula_units_Z 4
_cell_length_a 21.2271(7)
_cell_length_b 7.7945(3)
_cell_length_c 22.9648(6)
_cell_measurement_reflns_used 13153
_cell_measurement_temperature 120(2)
_cell_measurement_theta_max 25.68
_cell_measurement_theta_min 1.00
_cell_volume 3786.6(2)
_computing_cell_refinement 'Denzo/Scalepack (Otwinowski & Minor, 1997)'
_computing_data_collection 'Collect (Bruker AXS BV, 1997-2004)'
_computing_data_reduction 'Denzo/Scalepack (Otwinowski & Minor, 1997)'
_computing_molecular_graphics 'Diamond v.3.1d (Brandenburg, 2006)'
_computing_publication_material 'SHELXL-97 (Sheldrick, 1997)'
_computing_structure_refinement 'SHELXL-97 (Sheldrick, 1997)'
_computing_structure_solution 'SHELXS-97 (Sheldrick, 1997)'
_diffrn_ambient_temperature 120(2)
_diffrn_detector_area_resol_mean 9
_diffrn_measured_fraction_theta_full 0.997
_diffrn_measured_fraction_theta_max 0.997
_diffrn_measurement_device '95mm CCD camera on \k-goniostat'
_diffrn_measurement_device_type 'Nonius KappaCCD'
_diffrn_measurement_method '\f scans and \w scans with \k offset'
_diffrn_radiation_monochromator 'horizontally mounted graphite crystal'
_diffrn_radiation_source 'fine-focus sealed tube'
_diffrn_radiation_type MoK\a
_diffrn_radiation_wavelength 0.71073
_diffrn_reflns_av_R_equivalents 0.0787
_diffrn_reflns_av_sigmaI/netI 0.0458
_diffrn_reflns_limit_h_max 25
_diffrn_reflns_limit_h_min -25
_diffrn_reflns_limit_k_max 9
_diffrn_reflns_limit_k_min -9
_diffrn_reflns_limit_l_max 27
_diffrn_reflns_limit_l_min -27
_diffrn_reflns_number 48076
_diffrn_reflns_theta_full 25.00
_diffrn_reflns_theta_max 25.00
_diffrn_reflns_theta_min 2.73
_exptl_absorpt_coefficient_mu 1.878
_exptl_absorpt_correction_T_max 0.8798
_exptl_absorpt_correction_T_min 0.6419
_exptl_absorpt_correction_type multi-scan
_exptl_absorpt_process_details 'SADABS v.2.10 (Sheldrick, 2003)'
_exptl_crystal_colour 'brownish green'
_exptl_crystal_density_diffrn 1.634
_exptl_crystal_description plate
_exptl_crystal_F_000 1924
_exptl_crystal_size_max 0.26
_exptl_crystal_size_mid 0.25
_exptl_crystal_size_min 0.07
_refine_diff_density_max 1.182
_refine_diff_density_min -1.396
_refine_diff_density_rms 0.101
_refine_ls_extinction_method none
_refine_ls_goodness_of_fit_ref 1.048
_refine_ls_hydrogen_treatment constr
_refine_ls_matrix_type full
_refine_ls_number_parameters 508
_refine_ls_number_reflns 6647
_refine_ls_number_restraints 24
_refine_ls_restrained_S_all 1.053
_refine_ls_R_factor_all 0.0745
_refine_ls_R_factor_gt 0.0487
_refine_ls_shift/su_max 0.001
_refine_ls_shift/su_mean 0.000
_refine_ls_structure_factor_coef Fsqd
_refine_ls_weighting_details 'calc w=1/[\s^2^(Fo^2^)+(0.0506P)^2^+15.9201P] where P=(Fo^2^+2Fc^2^)/3'
_refine_ls_weighting_scheme calc
_refine_ls_wR_factor_gt 0.1158
_refine_ls_wR_factor_ref 0.1309
_reflns_number_gt 5008
_reflns_number_total 6647
_reflns_threshold_expression >2sigma(I)
_cod_data_source_file ic4007229_si_004.cif
_cod_data_source_block 6
_cod_original_sg_symbol_H-M 'P 21/n'
_cod_database_code 4335368

loop_
_symmetry_equiv_pos_as_xyz
'x, y, z'
'-x+1/2, y+1/2, -z+1/2'
'-x, -y, -z'
'x-1/2, -y-1/2, z-1/2'

loop_
_atom_site_label
_atom_site_type_symbol
_atom_site_fract_x
_atom_site_fract_y
_atom_site_fract_z
_atom_site_U_iso_or_equiv
_atom_site_adp_type
_atom_site_occupancy
_atom_site_symmetry_multiplicity
_atom_site_calc_flag
_atom_site_refinement_flags
_atom_site_disorder_assembly
_atom_site_disorder_group
Cu1 Cu 0.43837(3) 0.47239(8) 0.21749(3) 0.02924(18) Uani 1 1 d . . .
Cu2 Cu 0.63129(3) 0.35168(8) 0.13942(2) 0.02386(16) Uani 1 1 d . A .
Cu3 Cu 0.81670(3) 0.10973(8) 0.07969(3) 0.02655(17) Uani 1 1 d . . .
O1 O 0.50353(16) 0.5059(5) 0.16719(16) 0.0350(9) Uani 1 1 d . . .
O2 O 0.48942(16) 0.2817(5) 0.24774(15) 0.0329(8) Uani 1 1 d . . .
O3 O 0.75298(16) 0.2783(5) 0.08092(14) 0.0307(8) Uani 1 1 d . . .
O4 O 0.78315(16) 0.0257(4) 0.15079(16) 0.0315(8) Uani 1 1 d . . .
N1 N 0.3953(2) 0.6951(6) 0.19303(19) 0.0319(10) Uani 1 1 d . . .
N2 N 0.36714(19) 0.4276(6) 0.26693(18) 0.0289(10) Uani 1 1 d . . .
N3 N 0.55195(19) 0.3921(6) 0.18026(19) 0.0305(10) Uani 1 1 d . . .
N4 N 0.63849(18) 0.1737(5) 0.19903(17) 0.0251(9) Uani 1 1 d . . .
N5 N 0.71545(18) 0.2483(5) 0.12624(17) 0.0253(9) Uani 1 1 d . . .
N6 N 0.6421(2) 0.5880(6) 0.1029(2) 0.0334(10) Uani 1 1 d . . .
N7 N 0.5832(2) 0.2739(6) 0.0544(2) 0.0425(12) Uani 1 1 d . . .
N8 N 0.8481(2) 0.2050(6) 0.00640(19) 0.0335(10) Uani 1 1 d . . .
N9 N 0.88942(19) -0.0506(5) 0.08336(18) 0.0283(9) Uani 1 1 d . . .
C1 C 0.4375(3) 0.8438(8) 0.1986(3) 0.0507(17) Uani 1 1 d . . .
H1A H 0.4136 0.9480 0.1874 0.076 Uiso 1 1 calc R . .
H1B H 0.4717 0.8291 0.1728 0.076 Uiso 1 1 calc R . .
H1C H 0.4555 0.8540 0.2391 0.076 Uiso 1 1 calc R . .
C2 C 0.3693(3) 0.6771(9) 0.1317(3) 0.0498(16) Uani 1 1 d . . .
H2A H 0.3441 0.7788 0.1202 0.075 Uiso 1 1 calc R . .
H2B H 0.3425 0.5747 0.1277 0.075 Uiso 1 1 calc R . .
H2C H 0.4041 0.6660 0.1064 0.075 Uiso 1 1 calc R . .
C3 C 0.3433(3) 0.7185(7) 0.2321(3) 0.0376(13) Uani 1 1 d . . .
H3A H 0.3100 0.7931 0.2129 0.045 Uiso 1 1 calc R . .
H3B H 0.3599 0.7746 0.2689 0.045 Uiso 1 1 calc R . .
C4 C 0.3158(2) 0.5465(7) 0.2453(3) 0.0365(13) Uani 1 1 d . . .
H4A H 0.2851 0.5593 0.2752 0.044 Uiso 1 1 calc R . .
H4B H 0.2932 0.4989 0.2095 0.044 Uiso 1 1 calc R . .
C5 C 0.3445(3) 0.2464(7) 0.2631(3) 0.0409(14) Uani 1 1 d . . .
H5A H 0.3790 0.1692 0.2768 0.061 Uiso 1 1 calc R . .
H5B H 0.3303 0.2190 0.2225 0.061 Uiso 1 1 calc R . .
H5C H 0.3091 0.2320 0.2876 0.061 Uiso 1 1 calc R . .
C6 C 0.3887(3) 0.4629(8) 0.3284(2) 0.0402(14) Uani 1 1 d . . .
H6A H 0.4086 0.5763 0.3314 0.060 Uiso 1 1 calc R . .
H6B H 0.4193 0.3754 0.3426 0.060 Uiso 1 1 calc R . .
H6C H 0.3524 0.4605 0.3521 0.060 Uiso 1 1 calc R . .
C7 C 0.5404(2) 0.2827(7) 0.2212(2) 0.0282(11) Uani 1 1 d . . .
C8 C 0.5922(2) 0.1580(7) 0.2350(2) 0.0289(11) Uani 1 1 d . . .
C9 C 0.5971(3) 0.0373(8) 0.2800(2) 0.0392(14) Uani 1 1 d . . .
H9 H 0.5641 0.0217 0.3050 0.047 Uiso 1 1 calc R . .
C10 C 0.6521(3) -0.0589(8) 0.2869(3) 0.0482(16) Uani 1 1 d . . .
H10 H 0.6573 -0.1396 0.3179 0.058 Uiso 1 1 calc R . .
C11 C 0.6994(3) -0.0402(8) 0.2496(3) 0.0431(15) Uani 1 1 d . . .
H11 H 0.7368 -0.1073 0.2544 0.052 Uiso 1 1 calc R . .
C12 C 0.6909(2) 0.0788(7) 0.2049(2) 0.0284(11) Uani 1 1 d . . .
C13 C 0.7333(2) 0.1184(6) 0.1584(2) 0.0256(11) Uani 1 1 d . . .
C14A C 0.6211(7) 0.7210(18) 0.1499(7) 0.038(2) Uani 0.481(12) 1 d P A 1
H14A H 0.6449 0.6990 0.1876 0.057 Uiso 0.481(12) 1 calc PR A 1
H14B H 0.5758 0.7080 0.1541 0.057 Uiso 0.481(12) 1 calc PR A 1
H14C H 0.6296 0.8380 0.1370 0.057 Uiso 0.481(12) 1 calc PR A 1
C14B C 0.5993(6) 0.7214(16) 0.1174(6) 0.038(2) Uani 0.519(12) 1 d P A 2
H14D H 0.6043 0.7426 0.1596 0.057 Uiso 0.519(12) 1 calc PR A 2
H14E H 0.5558 0.6858 0.1060 0.057 Uiso 0.519(12) 1 calc PR A 2
H14F H 0.6088 0.8268 0.0965 0.057 Uiso 0.519(12) 1 calc PR A 2
C15 C 0.7064(3) 0.6449(8) 0.1002(3) 0.0534(18) Uani 1 1 d . A .
H15A H 0.7297 0.5601 0.0790 0.080 Uiso 1 1 calc R . .
H15B H 0.7265 0.6579 0.1399 0.080 Uiso 1 1 calc R . .
H15C H 0.7066 0.7554 0.0798 0.080 Uiso 1 1 calc R . .
C16A C 0.6286(5) 0.5427(14) 0.0363(5) 0.0343(18) Uani 0.547(7) 1 d P A 3
H16A H 0.6225 0.6493 0.0132 0.041 Uiso 0.547(7) 1 calc PR A 3
H16B H 0.6649 0.4796 0.0225 0.041 Uiso 0.547(7) 1 calc PR A 3
C17A C 0.5691(5) 0.4321(15) 0.0281(5) 0.031(2) Uani 0.547(7) 1 d P A 3
H17A H 0.5338 0.4879 0.0466 0.038 Uiso 0.547(7) 1 calc PR A 3
H17B H 0.5563 0.4166 -0.0140 0.038 Uiso 0.547(7) 1 calc PR A 3
C16B C 0.5952(6) 0.5997(16) 0.0539(5) 0.0343(18) Uani 0.453(7) 1 d P A 4
H16C H 0.5523 0.6042 0.0678 0.041 Uiso 0.453(7) 1 calc PR A 4
H16D H 0.6019 0.7050 0.0311 0.041 Uiso 0.453(7) 1 calc PR A 4
C17B C 0.6015(7) 0.4499(19) 0.0180(6) 0.031(2) Uani 0.453(7) 1 d P A 4
H17C H 0.6455 0.4412 0.0069 0.038 Uiso 0.453(7) 1 calc PR A 4
H17D H 0.5732 0.4602 -0.0183 0.038 Uiso 0.453(7) 1 calc PR A 4
C18 C 0.6162(3) 0.1460(8) 0.0220(2) 0.0424(14) Uani 1 1 d . A .
H18A H 0.6167 0.0363 0.0429 0.064 Uiso 1 1 calc R . .
H18B H 0.6597 0.1840 0.0183 0.064 Uiso 1 1 calc R . .
H18C H 0.5944 0.1317 -0.0170 0.064 Uiso 1 1 calc R . .
C19A C 0.5209(8) 0.245(2) 0.0492(8) 0.037(3) Uani 0.477(16) 1 d P A 5
H19A H 0.4987 0.3448 0.0633 0.056 Uiso 0.477(16) 1 calc PR A 5
H19B H 0.5114 0.1438 0.0724 0.056 Uiso 0.477(16) 1 calc PR A 5
H19C H 0.5069 0.2242 0.0080 0.056 Uiso 0.477(16) 1 calc PR A 5
C19B C 0.5164(8) 0.185(2) 0.0689(8) 0.037(3) Uani 0.523(16) 1 d P A 6
H19D H 0.4930 0.2632 0.0924 0.056 Uiso 0.523(16) 1 calc PR A 6
H19E H 0.5252 0.0779 0.0906 0.056 Uiso 0.523(16) 1 calc PR A 6
H19F H 0.4911 0.1592 0.0322 0.056 Uiso 0.523(16) 1 calc PR A 6
C20 C 0.8006(3) 0.2481(10) -0.0413(3) 0.0584(19) Uani 1 1 d . . .
H20A H 0.8218 0.2873 -0.0752 0.088 Uiso 1 1 calc R . .
H20B H 0.7732 0.3395 -0.0286 0.088 Uiso 1 1 calc R . .
H20C H 0.7751 0.1464 -0.0520 0.088 Uiso 1 1 calc R . .
C21 C 0.8824(3) 0.3643(8) 0.0267(3) 0.0553(18) Uani 1 1 d . . .
H21A H 0.9053 0.4106 -0.0051 0.083 Uiso 1 1 calc R . .
H21B H 0.9124 0.3370 0.0602 0.083 Uiso 1 1 calc R . .
H21C H 0.8519 0.4496 0.0384 0.083 Uiso 1 1 calc R . .
C22 C 0.8926(3) 0.0744(8) -0.0137(2) 0.0376(13) Uani 1 1 d . . .
H22A H 0.9204 0.1274 -0.0412 0.045 Uiso 1 1 calc R . .
H22B H 0.8687 -0.0197 -0.0342 0.045 Uiso 1 1 calc R . .
C23 C 0.9319(2) 0.0043(7) 0.0382(2) 0.0354(13) Uani 1 1 d . . .
H23A H 0.9569 -0.0947 0.0261 0.042 Uiso 1 1 calc R . .
H23B H 0.9615 0.0935 0.0545 0.042 Uiso 1 1 calc R . .
C24 C 0.8653(3) -0.2259(7) 0.0695(3) 0.0395(14) Uani 1 1 d . . .
H24A H 0.9010 -0.3051 0.0680 0.059 Uiso 1 1 calc R . .
H24B H 0.8406 -0.2249 0.0315 0.059 Uiso 1 1 calc R . .
H24C H 0.8384 -0.2635 0.0997 0.059 Uiso 1 1 calc R . .
C25 C 0.9247(3) -0.0536(8) 0.1419(2) 0.0395(14) Uani 1 1 d . . .
H25A H 0.8957 -0.0817 0.1715 0.059 Uiso 1 1 calc R . .
H25B H 0.9436 0.0594 0.1503 0.059 Uiso 1 1 calc R . .
H25C H 0.9582 -0.1403 0.1424 0.059 Uiso 1 1 calc R . .
Cl1 Cl 0.29775(12) 0.1925(3) 0.08420(11) 0.0782(7) Uani 1 1 d . . .
Cl2 Cl 0.95491(7) -0.41966(17) -0.11100(6) 0.0382(3) Uani 1 1 d . . .
O5 O 0.2792(5) 0.1183(11) 0.0262(3) 0.152(4) Uani 1 1 d . B .
O7 O 0.2759(3) 0.0831(8) 0.1269(2) 0.0818(17) Uani 1 1 d . B .
O9 O 0.9795(2) -0.5847(6) -0.0957(2) 0.0599(12) Uani 1 1 d . . .
O10 O 0.9478(2) -0.3180(5) -0.06060(18) 0.0480(11) Uani 1 1 d . . .
O11 O 0.8926(2) -0.4415(7) -0.1413(2) 0.0671(14) Uani 1 1 d . . .
O12 O 0.9935(3) -0.3305(6) -0.1489(2) 0.0668(15) Uani 1 1 d . . .
O6A O 0.2690(11) 0.351(3) 0.0953(13) 0.098(7) Uani 0.56(3) 1 d PU B 7
O8A O 0.3597(5) 0.178(3) 0.0783(11) 0.089(7) Uani 0.56(3) 1 d PU B 7
O6B O 0.2713(13) 0.353(3) 0.0657(12) 0.075(6) Uani 0.44(3) 1 d PU B 8
O8B O 0.3566(9) 0.242(3) 0.1138(13) 0.096(7) Uani 0.44(3) 1 d PU B 8

loop_
_atom_site_aniso_label
_atom_site_aniso_U_11
_atom_site_aniso_U_22
_atom_site_aniso_U_33
_atom_site_aniso_U_23
_atom_site_aniso_U_13
_atom_site_aniso_U_12
Cu1 0.0209(3) 0.0323(4) 0.0358(4) 0.0083(3) 0.0103(3) 0.0073(3)
Cu2 0.0174(3) 0.0283(3) 0.0264(3) 0.0041(3) 0.0052(2) 0.0043(2)
Cu3 0.0227(3) 0.0238(3) 0.0342(3) -0.0028(3) 0.0083(2) 0.0011(2)
O1 0.0230(19) 0.038(2) 0.045(2) 0.0191(18) 0.0133(16) 0.0133(16)
O2 0.0244(19) 0.038(2) 0.038(2) 0.0112(17) 0.0129(15) 0.0081(16)
O3 0.0265(19) 0.036(2) 0.0314(19) 0.0031(16) 0.0119(15) 0.0052(16)
O4 0.0244(19) 0.029(2) 0.043(2) 0.0041(16) 0.0105(15) 0.0085(15)
N1 0.025(2) 0.032(2) 0.039(2) 0.008(2) 0.0102(19) 0.0057(19)
N2 0.020(2) 0.032(2) 0.036(2) 0.0054(19) 0.0069(18) 0.0034(18)
N3 0.021(2) 0.034(2) 0.039(2) 0.013(2) 0.0098(18) 0.0112(19)
N4 0.020(2) 0.028(2) 0.028(2) 0.0024(18) 0.0046(17) 0.0056(17)
N5 0.022(2) 0.029(2) 0.025(2) 0.0003(18) 0.0047(16) 0.0043(18)
N6 0.023(2) 0.028(2) 0.050(3) 0.006(2) 0.006(2) 0.0012(19)
N7 0.041(3) 0.038(3) 0.046(3) -0.007(2) -0.014(2) 0.008(2)
N8 0.035(3) 0.031(3) 0.036(2) -0.004(2) 0.014(2) 0.005(2)
N9 0.022(2) 0.027(2) 0.037(2) -0.0032(19) 0.0088(18) -0.0035(18)
C1 0.043(4) 0.032(3) 0.080(5) 0.011(3) 0.020(3) 0.002(3)
C2 0.059(4) 0.051(4) 0.040(3) 0.012(3) 0.010(3) 0.020(3)
C3 0.027(3) 0.040(3) 0.048(3) 0.009(3) 0.016(2) 0.014(2)
C4 0.022(3) 0.041(3) 0.048(3) 0.008(3) 0.011(2) 0.010(2)
C5 0.026(3) 0.039(3) 0.059(4) 0.010(3) 0.005(3) -0.001(2)
C6 0.034(3) 0.052(4) 0.036(3) 0.004(3) 0.009(2) 0.002(3)
C7 0.020(3) 0.030(3) 0.036(3) 0.008(2) 0.008(2) 0.006(2)
C8 0.023(3) 0.033(3) 0.032(3) 0.004(2) 0.006(2) 0.006(2)
C9 0.036(3) 0.045(3) 0.039(3) 0.018(3) 0.015(2) 0.009(3)
C10 0.044(4) 0.053(4) 0.049(4) 0.031(3) 0.013(3) 0.017(3)
C11 0.040(3) 0.045(4) 0.046(3) 0.019(3) 0.011(3) 0.019(3)
C12 0.024(3) 0.030(3) 0.032(3) 0.000(2) 0.004(2) 0.006(2)
C13 0.019(2) 0.028(3) 0.030(3) -0.003(2) 0.002(2) -0.001(2)
C14A 0.034(6) 0.026(4) 0.055(8) 0.002(6) 0.015(5) 0.004(4)
C14B 0.034(6) 0.026(4) 0.055(8) 0.002(6) 0.015(5) 0.004(4)
C15 0.031(3) 0.033(3) 0.100(5) 0.006(3) 0.024(3) -0.002(3)
C16A 0.034(5) 0.032(5) 0.038(5) 0.009(4) 0.005(4) 0.002(4)
C17A 0.026(6) 0.040(5) 0.027(4) 0.008(4) -0.006(5) 0.005(6)
C16B 0.034(5) 0.032(5) 0.038(5) 0.009(4) 0.005(4) 0.002(4)
C17B 0.026(6) 0.040(5) 0.027(4) 0.008(4) -0.006(5) 0.005(6)
C18 0.045(4) 0.044(4) 0.037(3) -0.009(3) -0.005(3) 0.006(3)
C19A 0.031(4) 0.046(9) 0.034(8) 0.005(5) -0.002(6) -0.003(6)
C19B 0.031(4) 0.046(9) 0.034(8) 0.005(5) -0.002(6) -0.003(6)
C20 0.060(4) 0.073(5) 0.044(4) 0.003(3) 0.016(3) 0.023(4)
C21 0.070(5) 0.027(3) 0.075(5) -0.007(3) 0.039(4) -0.011(3)
C22 0.037(3) 0.037(3) 0.042(3) -0.006(3) 0.024(3) 0.007(3)
C23 0.026(3) 0.036(3) 0.046(3) -0.006(3) 0.017(2) -0.002(2)
C24 0.026(3) 0.029(3) 0.064(4) -0.004(3) 0.011(3) -0.001(2)
C25 0.026(3) 0.045(3) 0.049(3) 0.002(3) 0.007(2) 0.007(3)
Cl1 0.0829(16) 0.0538(12) 0.1047(17) 0.0194(11) 0.0487(13) 0.0203(11)
Cl2 0.0466(8) 0.0291(7) 0.0402(7) -0.0073(6) 0.0116(6) -0.0067(6)
O5 0.250(12) 0.122(7) 0.096(5) 0.031(5) 0.088(7) 0.001(7)
O7 0.093(4) 0.098(4) 0.059(3) 0.006(3) 0.035(3) -0.021(4)
O9 0.069(3) 0.037(3) 0.074(3) -0.003(2) 0.011(3) 0.015(2)
O10 0.050(3) 0.044(2) 0.053(3) -0.016(2) 0.021(2) -0.005(2)
O11 0.058(3) 0.073(4) 0.068(3) -0.005(3) -0.006(2) -0.014(3)
O12 0.084(4) 0.047(3) 0.076(3) -0.008(2) 0.047(3) -0.014(3)
O6A 0.102(10) 0.052(8) 0.132(14) -0.033(11) -0.026(11) 0.027(7)
O8A 0.031(5) 0.113(11) 0.128(13) 0.066(10) 0.035(6) 0.019(5)
O6B 0.093(11) 0.043(8) 0.091(13) 0.000(10) 0.014(11) 0.013(7)
O8B 0.107(11) 0.072(10) 0.123(15) 0.070(9) 0.089(10) 0.065(8)

loop_
_atom_type_symbol
_atom_type_description
_atom_type_scat_dispersion_real
_atom_type_scat_dispersion_imag
_atom_type_scat_source
C C 0.0033 0.0016 'International Tables Vol C Tables 4.2.6.8 and 6.1.1.4'
H H 0.0000 0.0000 'International Tables Vol C Tables 4.2.6.8 and 6.1.1.4'
N N 0.0061 0.0033 'International Tables Vol C Tables 4.2.6.8 and 6.1.1.4'
O O 0.0106 0.0060 'International Tables Vol C Tables 4.2.6.8 and 6.1.1.4'
Cl Cl 0.1484 0.1585 'International Tables Vol C Tables 4.2.6.8 and 6.1.1.4'
Cu Cu 0.3201 1.2651 'International Tables Vol C Tables 4.2.6.8 and 6.1.1.4'

loop_
_geom_angle_atom_site_label_1
_geom_angle_atom_site_label_2
_geom_angle_atom_site_label_3
_geom_angle
O1 Cu1 O2 84.79(14)
O1 Cu1 N2 176.55(18)
O2 Cu1 N2 95.13(16)
O1 Cu1 N1 92.79(16)
O2 Cu1 N1 170.94(18)
N2 Cu1 N1 87.80(17)
N4 Cu2 N5 78.50(16)
N4 Cu2 N3 78.74(16)
N5 Cu2 N3 157.01(16)
N4 Cu2 N6 157.79(18)
N5 Cu2 N6 99.66(17)
N3 Cu2 N6 100.17(17)
N4 Cu2 N7 115.43(18)
N5 Cu2 N7 96.25(17)
N3 Cu2 N7 96.35(19)
N6 Cu2 N7 86.78(19)
O3 Cu3 O4 84.81(14)
O3 Cu3 N9 174.03(17)
O4 Cu3 N9 95.14(16)
O3 Cu3 N8 92.46(16)
O4 Cu3 N8 177.27(16)
N9 Cu3 N8 87.58(18)
N3 O1 Cu1 110.5(3)
C7 O2 Cu1 107.1(3)
N5 O3 Cu3 110.6(3)
C13 O4 Cu3 106.4(3)
C1 N1 C2 109.6(5)
C1 N1 C3 109.2(5)
C2 N1 C3 110.5(4)
C1 N1 Cu1 113.4(3)
C2 N1 Cu1 108.0(4)
C3 N1 Cu1 106.2(3)
C6 N2 C4 111.4(4)
C6 N2 C5 107.8(4)
C4 N2 C5 110.3(4)
C6 N2 Cu1 108.8(3)
C4 N2 Cu1 105.7(3)
C5 N2 Cu1 112.9(3)
C7 N3 O1 113.4(4)
C7 N3 Cu2 116.4(3)
O1 N3 Cu2 129.6(3)
C12 N4 C8 122.4(4)
C12 N4 Cu2 118.9(3)
C8 N4 Cu2 118.6(3)
C13 N5 O3 113.7(4)
C13 N5 Cu2 116.9(3)
O3 N5 Cu2 128.5(3)
C14B N6 C15 113.9(7)
C14B N6 C16B 74.1(8)
C15 N6 C16B 122.8(7)
C14B N6 C16A 108.6(8)
C15 N6 C16A 97.2(6)
C15 N6 C14A 98.6(7)
C16B N6 C14A 105.9(8)
C16A N6 C14A 140.2(8)
C14B N6 Cu2 117.5(6)
C15 N6 Cu2 115.7(4)
C16B N6 Cu2 106.4(6)
C16A N6 Cu2 100.3(4)
C14A N6 Cu2 105.1(6)
C19A N7 C17A 86.4(10)
C19A N7 C18 110.6(9)
C17A N7 C18 118.7(7)
C17A N7 C19B 107.8(8)
C18 N7 C19B 105.9(7)
C19A N7 C17B 111.4(10)
C18 N7 C17B 99.5(7)
C19B N7 C17B 133.9(8)
C19A N7 Cu2 120.4(8)
C17A N7 Cu2 101.9(5)
C18 N7 Cu2 115.6(3)
C19B N7 Cu2 106.3(7)
C17B N7 Cu2 96.1(5)
C20 N8 C22 110.0(4)
C20 N8 C21 109.3(5)
C22 N8 C21 111.0(5)
C20 N8 Cu3 117.3(4)
C22 N8 Cu3 105.7(3)
C21 N8 Cu3 103.5(3)
C25 N9 C24 108.6(4)
C25 N9 C23 110.2(4)
C24 N9 C23 109.4(4)
C25 N9 Cu3 112.4(3)
C24 N9 Cu3 108.6(3)
C23 N9 Cu3 107.6(3)
N1 C1 H1A 109.5
N1 C1 H1B 109.5
H1A C1 H1B 109.5
N1 C1 H1C 109.5
H1A C1 H1C 109.5
H1B C1 H1C 109.5
N1 C2 H2A 109.5
N1 C2 H2B 109.5
H2A C2 H2B 109.5
N1 C2 H2C 109.5
H2A C2 H2C 109.5
H2B C2 H2C 109.5
N1 C3 C4 109.3(4)
N1 C3 H3A 109.8
C4 C3 H3A 109.8
N1 C3 H3B 109.8
C4 C3 H3B 109.8
H3A C3 H3B 108.3
N2 C4 C3 109.8(4)
N2 C4 H4A 109.7
C3 C4 H4A 109.7
N2 C4 H4B 109.7
C3 C4 H4B 109.7
H4A C4 H4B 108.2
N2 C5 H5A 109.5
N2 C5 H5B 109.5
H5A C5 H5B 109.5
N2 C5 H5C 109.5
H5A C5 H5C 109.5
H5B C5 H5C 109.5
N2 C6 H6A 109.5
N2 C6 H6B 109.5
H6A C6 H6B 109.5
N2 C6 H6C 109.5
H6A C6 H6C 109.5
H6B C6 H6C 109.5
O2 C7 N3 124.0(4)
O2 C7 C8 122.2(4)
N3 C7 C8 113.7(4)
N4 C8 C9 120.2(5)
N4 C8 C7 112.1(4)
C9 C8 C7 127.6(5)
C10 C9 C8 117.4(5)
C10 C9 H9 121.3
C8 C9 H9 121.3
C11 C10 C9 121.4(5)
C11 C10 H10 119.3
C9 C10 H10 119.3
C10 C11 C12 118.3(5)
C10 C11 H11 120.9
C12 C11 H11 120.9
N4 C12 C11 120.2(5)
N4 C12 C13 111.3(4)
C11 C12 C13 128.5(5)
N5 C13 O4 124.1(4)
N5 C13 C12 114.0(4)
O4 C13 C12 121.9(4)
N6 C14A H14A 109.5
N6 C14A H14B 109.5
N6 C14A H14C 109.5
N6 C14B H14D 109.5
N6 C14B H14E 109.5
H14D C14B H14E 109.5
N6 C14B H14F 109.5
H14D C14B H14F 109.5
H14E C14B H14F 109.5
N6 C15 H15A 109.5
N6 C15 H15B 109.5
H15A C15 H15B 109.5
N6 C15 H15C 109.5
H15A C15 H15C 109.5
H15B C15 H15C 109.5
C17A C16A N6 109.3(8)
C17A C16A H16A 109.8
N6 C16A H16A 109.8
C17A C16A H16B 109.8
N6 C16A H16B 109.8
H16A C16A H16B 108.3
N7 C17A C16A 107.5(8)
N7 C17A H17A 110.2
C16A C17A H17A 110.2
N7 C17A H17B 110.2
C16A C17A H17B 110.2
H17A C17A H17B 108.5
C17B C16B N6 107.7(10)
C17B C16B H16C 110.2
N6 C16B H16C 110.2
C17B C16B H16D 110.2
N6 C16B H16D 110.2
H16C C16B H16D 108.5
C16B C17B N7 110.0(10)
C16B C17B H17C 109.7
N7 C17B H17C 109.7
C16B C17B H17D 109.7
N7 C17B H17D 109.7
H17C C17B H17D 108.2
N7 C18 H18A 109.5
N7 C18 H18B 109.5
H18A C18 H18B 109.5
N7 C18 H18C 109.5
H18A C18 H18C 109.5
H18B C18 H18C 109.5
N7 C19A H19A 109.5
N7 C19A H19B 109.5
N7 C19A H19C 109.5
N7 C19B H19D 109.5
N7 C19B H19E 109.5
N7 C19B H19F 109.5
N8 C20 H20A 109.5
N8 C20 H20B 109.5
H20A C20 H20B 109.5
N8 C20 H20C 109.5
H20A C20 H20C 109.5
H20B C20 H20C 109.5
N8 C21 H21A 109.5
N8 C21 H21B 109.5
H21A C21 H21B 109.5
N8 C21 H21C 109.5
H21A C21 H21C 109.5
H21B C21 H21C 109.5
N8 C22 C23 109.2(4)
N8 C22 H22A 109.8
C23 C22 H22A 109.8
N8 C22 H22B 109.8
C23 C22 H22B 109.8
H22A C22 H22B 108.3
N9 C23 C22 109.2(4)
N9 C23 H23A 109.8
C22 C23 H23A 109.8
N9 C23 H23B 109.8
C22 C23 H23B 109.8
H23A C23 H23B 108.3
N9 C24 H24A 109.5
N9 C24 H24B 109.5
H24A C24 H24B 109.5
N9 C24 H24C 109.5
H24A C24 H24C 109.5
H24B C24 H24C 109.5
N9 C25 H25A 109.5
N9 C25 H25B 109.5
H25A C25 H25B 109.5
N9 C25 H25C 109.5
H25A C25 H25C 109.5
H25B C25 H25C 109.5
O8A Cl1 O7 113.6(6)
O8A Cl1 O6A 122.6(16)
O7 Cl1 O6A 103.4(13)
O8A Cl1 O6B 114.5(12)
O7 Cl1 O6B 126.6(10)
O7 Cl1 O8B 99.1(8)
O6A Cl1 O8B 92.9(11)
O6B Cl1 O8B 102.2(12)
O8A Cl1 O5 93.8(13)
O7 Cl1 O5 108.2(4)
O6A Cl1 O5 114.8(11)
O6B Cl1 O5 90.4(12)
O8B Cl1 O5 134.1(12)
O9 Cl2 O10 111.4(3)
O9 Cl2 O12 112.0(3)
O10 Cl2 O12 109.3(3)
O9 Cl2 O11 108.2(3)
O10 Cl2 O11 107.5(3)
O12 Cl2 O11 108.2(3)

loop_
_geom_bond_atom_site_label_1
_geom_bond_atom_site_label_2
_geom_bond_distance
Cu1 O1 1.892(3)
Cu1 O2 1.934(3)
Cu1 N2 1.995(4)
Cu1 N1 2.020(4)
Cu2 N4 1.946(4)
Cu2 N5 2.005(4)
Cu2 N3 2.019(4)
Cu2 N6 2.045(4)
Cu2 N7 2.212(5)
Cu3 O3 1.888(3)
Cu3 O4 1.948(4)
Cu3 N9 1.983(4)
Cu3 N8 2.003(4)
O1 N3 1.372(5)
O2 C7 1.286(6)
O3 N5 1.382(5)
O4 C13 1.305(6)
N1 C1 1.465(7)
N1 C2 1.476(7)
N1 C3 1.491(6)
N2 C6 1.474(7)
N2 C4 1.484(6)
N2 C5 1.492(7)
N3 C7 1.307(6)
N4 C12 1.333(6)
N4 C8 1.341(6)
N5 C13 1.292(6)
N6 C14B 1.438(13)
N6 C15 1.440(7)
N6 C16B 1.443(13)
N6 C16A 1.571(12)
N6 C14A 1.587(14)
N7 C19A 1.337(18)
N7 C17A 1.394(12)
N7 C18 1.458(7)
N7 C19B 1.638(17)
N7 C17B 1.669(15)
N8 C20 1.464(8)
N8 C22 1.489(7)
N8 C21 1.494(7)
N9 C25 1.483(7)
N9 C24 1.484(7)
N9 C23 1.492(6)
C1 H1A 0.9800
C1 H1B 0.9800
C1 H1C 0.9800
C2 H2A 0.9800
C2 H2B 0.9800
C2 H2C 0.9800
C3 C4 1.503(8)
C3 H3A 0.9900
C3 H3B 0.9900
C4 H4A 0.9900
C4 H4B 0.9900
C5 H5A 0.9800
C5 H5B 0.9800
C5 H5C 0.9800
C6 H6A 0.9800
C6 H6B 0.9800
C6 H6C 0.9800
C7 C8 1.481(7)
C8 C9 1.396(7)
C9 C10 1.384(8)
C9 H9 0.9500
C10 C11 1.381(8)
C10 H10 0.9500
C11 C12 1.384(7)
C11 H11 0.9500
C12 C13 1.485(7)
C14A H14A 0.9800
C14A H14B 0.9800
C14A H14C 0.9800
C14B H14D 0.9800
C14B H14E 0.9800
C14B H14F 0.9800
C15 H15A 0.9800
C15 H15B 0.9800
C15 H15C 0.9800
C16A C17A 1.527(16)
C16A H16A 0.9900
C16A H16B 0.9900
C17A H17A 0.9900
C17A H17B 0.9900
C16B C17B 1.44(2)
C16B H16C 0.9900
C16B H16D 0.9900
C17B H17C 0.9900
C17B H17D 0.9900
C18 H18A 0.9800
C18 H18B 0.9800
C18 H18C 0.9800
C19A H19A 0.9800
C19A H19B 0.9800
C19A H19C 0.9800
C19B H19D 0.9800
C19B H19E 0.9800
C19B H19F 0.9800
C20 H20A 0.9800
C20 H20B 0.9800
C20 H20C 0.9800
C21 H21A 0.9800
C21 H21B 0.9800
C21 H21C 0.9800
C22 C23 1.498(8)
C22 H22A 0.9900
C22 H22B 0.9900
C23 H23A 0.9900
C23 H23B 0.9900
C24 H24A 0.9800
C24 H24B 0.9800
C24 H24C 0.9800
C25 H25A 0.9800
C25 H25B 0.9800
C25 H25C 0.9800
Cl1 O8A 1.337(13)
Cl1 O7 1.407(5)
Cl1 O6A 1.411(19)
Cl1 O6B 1.42(2)
Cl1 O8B 1.43(3)
Cl1 O5 1.475(9)
Cl2 O9 1.421(5)
Cl2 O10 1.421(4)
Cl2 O12 1.425(5)
Cl2 O11 1.453(5)
